data_2217333
loop_
_publ_author_name
'Avramovi\'c, Nata\<sa'
'Blacque, Olivier'
'Schmalle, Helmut W.'
'Berke, Heinz'

_publ_section_title
;
 Bis[1,2-bis(dimethylphosphino)ethane]dichloridonitrosyltungsten(0)
 chloride
;
_journal_coeditor_code SU2037
_journal_issue 1
_journal_name_full 'Acta Crystallographica Section E'
_journal_page_first m245
_journal_page_last m245
_journal_paper_doi 10.1107/S1600536807067128
_journal_volume 64
_journal_year 2008
_chemical_formula_iupac '[W Cl2 (N O) (C6 H16 P2)2] Cl'
_chemical_formula_moiety 'C12 H32 Cl2 N O P4 W +, Cl -'
_chemical_formula_sum 'C12 H32 Cl3 N O P4 W'
_chemical_formula_weight 620.46
_chemical_name_systematic
;
Bis[1,2-bis(dimethylphosphino)ethane]dichloridonitrosyltungsten(0) chloride
;
_space_group_IT_number 14
_symmetry_cell_setting monoclinic
_symmetry_space_group_name_Hall '-P 2yn'
_symmetry_space_group_name_H-M 'P 1 21/n 1'
_atom_sites_solution_hydrogens geom
_atom_sites_solution_primary direct
_atom_sites_solution_secondary difmap
_audit_creation_method SHELXL-97
_cell_angle_alpha 90.00
_cell_angle_beta 94.190(10)
_cell_angle_gamma 90.00
_cell_formula_units_Z 4
_cell_length_a 8.0929(7)
_cell_length_b 26.118(2)
_cell_length_c 10.5703(10)
_cell_measurement_reflns_used 8000
_cell_measurement_temperature 183(2)
_cell_measurement_theta_max 28.0
_cell_measurement_theta_min 2.35
_cell_volume 2228.3(3)
_computing_cell_refinement 'IPDS Software (Stoe & Cie, 1999)'
_computing_data_collection 'IPDS Software (Stoe & Cie, 1999)'
_computing_data_reduction 'XRED in IPDS Software (Stoe & Cie, 1999)'
_computing_molecular_graphics 'PLATON (Spek, 2003)'
_computing_publication_material 'SHELXL97 (Sheldrick, 1997)'
_computing_structure_refinement 'SHELXL97 (Sheldrick, 1997)'
_computing_structure_solution 'SHELXS97 (Sheldrick, 1997)'
_diffrn_ambient_temperature 183(2)
_diffrn_measured_fraction_theta_full 0.999
_diffrn_measured_fraction_theta_max 0.999
_diffrn_measurement_device_type 'Stoe IPDS'
_diffrn_measurement_method '\f oscillation scan'
_diffrn_radiation_monochromator graphite
_diffrn_radiation_source 'fine-focus sealed tube'
_diffrn_radiation_type MoK\a
_diffrn_radiation_wavelength 0.71073
_diffrn_reflns_av_R_equivalents 0.0351
_diffrn_reflns_av_sigmaI/netI 0.0401
_diffrn_reflns_limit_h_max 9
_diffrn_reflns_limit_h_min -9
_diffrn_reflns_limit_k_max 30
_diffrn_reflns_limit_k_min -30
_diffrn_reflns_limit_l_max 12
_diffrn_reflns_limit_l_min 0
_diffrn_reflns_number 7761
_diffrn_reflns_theta_full 25.00
_diffrn_reflns_theta_max 25.00
_diffrn_reflns_theta_min 2.48
_diffrn_standards_decay_% 0
_diffrn_standards_number 0
_exptl_absorpt_coefficient_mu 5.831
_exptl_absorpt_correction_T_max 0.7233
_exptl_absorpt_correction_T_min 0.4095
_exptl_absorpt_correction_type numerical
_exptl_absorpt_process_details '(Coppens <i>et al.</i>,  1965)'
_exptl_crystal_colour yellow
_exptl_crystal_density_diffrn 1.850
_exptl_crystal_density_method 'not measured'
_exptl_crystal_description plate
_exptl_crystal_F_000 1216
_exptl_crystal_size_max 0.20
_exptl_crystal_size_mid 0.15
_exptl_crystal_size_min 0.07
_refine_diff_density_max 0.828
_refine_diff_density_min -1.279
_refine_ls_extinction_method none
_refine_ls_goodness_of_fit_ref 0.975
_refine_ls_hydrogen_treatment constr
_refine_ls_matrix_type full
_refine_ls_number_parameters 217
_refine_ls_number_reflns 3937
_refine_ls_number_restraints 0
_refine_ls_restrained_S_all 0.975
_refine_ls_R_factor_all 0.0317
_refine_ls_R_factor_gt 0.0249
_refine_ls_shift/su_max 0.001
_refine_ls_shift/su_mean <0.001
_refine_ls_structure_factor_coef Fsqd
_refine_ls_weighting_details 'w=1/[\s^2^(Fo^2^)+(0.0359P)^2^] where P=(Fo^2^+2Fc^2^)/3'
_refine_ls_weighting_scheme calc
_refine_ls_wR_factor_gt 0.0581
_refine_ls_wR_factor_ref 0.0597
_reflns_number_gt 3353
_reflns_number_total 3937
_reflns_threshold_expression I>2\s(I)
_cod_data_source_file su2037.cif
_cod_data_source_block I
_cod_original_sg_symbol_H-M 'P 21/n'
_cod_database_code 2217333
_cod_database_fobs_code 2217333

loop_
_symmetry_equiv_pos_as_xyz
'x, y, z'
'-x+1/2, y+1/2, -z+1/2'
'-x, -y, -z'
'x-1/2, -y-1/2, z-1/2'

loop_
_atom_site_type_symbol
_atom_site_label
_atom_site_fract_x
_atom_site_fract_y
_atom_site_fract_z
_atom_site_U_iso_or_equiv
_atom_site_adp_type
_atom_site_calc_flag
_atom_site_refinement_flags
_atom_site_occupancy
_atom_site_disorder_assembly
_atom_site_disorder_group
W W1 0.14034(2) 0.138353(6) 0.190758(14) 0.01228(7) Uani d . 1 . .
P P1 0.28028(14) 0.05181(4) 0.24110(10) 0.0148(2) Uani d . 1 A .
P P2 0.08089(15) 0.11528(4) 0.41984(10) 0.0187(2) Uani d . 1 A .
P P3 0.28985(14) 0.11874(4) -0.00872(10) 0.0153(2) Uani d . 1 A .
P P4 0.05122(15) 0.20805(4) 0.02694(10) 0.0201(2) Uani d . 1 A .
Cl Cl1 -0.03756(17) 0.20441(5) 0.28354(11) 0.0320(3) Uani d . 1 A .
C C1 0.1747(6) 0.01929(18) 0.3647(4) 0.0263(11) Uani d . 1 . .
H H1A 0.0601 0.0104 0.3331 0.032 Uiso calc R 1 A .
H H1B 0.2337 -0.0127 0.3898 0.032 Uiso calc R 1 . .
C C2 0.1720(6) 0.05517(19) 0.4784(4) 0.0258(11) Uani d . 1 A .
H H2A 0.2859 0.0610 0.5164 0.031 Uiso calc R 1 . .
H H2B 0.1050 0.0402 0.5438 0.031 Uiso calc R 1 . .
C C3 0.4913(6) 0.0544(2) 0.3091(4) 0.0266(11) Uani d . 1 . .
H H3A 0.5357 0.0196 0.3182 0.040 Uiso calc R 1 A .
H H3B 0.4941 0.0708 0.3926 0.040 Uiso calc R 1 . .
H H3C 0.5588 0.0742 0.2534 0.040 Uiso calc R 1 . .
C C4 0.2717(7) 0.00030(18) 0.1264(5) 0.0311(12) Uani d . 1 . .
H H4A 0.3430 0.0086 0.0581 0.047 Uiso calc R 1 A .
H H4B 0.1574 -0.0041 0.0908 0.047 Uiso calc R 1 . .
H H4C 0.3102 -0.0315 0.1681 0.047 Uiso calc R 1 . .
C C5 0.1471(7) 0.1608(2) 0.5415(5) 0.0357(13) Uani d . 1 . .
H H5A 0.0950 0.1940 0.5221 0.054 Uiso calc R 1 A .
H H5B 0.2679 0.1644 0.5447 0.054 Uiso calc R 1 . .
H H5C 0.1144 0.1486 0.6237 0.054 Uiso calc R 1 . .
C C6 -0.1376(6) 0.1041(2) 0.4354(5) 0.0323(12) Uani d . 1 . .
H H6A -0.1580 0.1016 0.5254 0.048 Uiso calc R 1 A .
H H6B -0.1709 0.0720 0.3924 0.048 Uiso calc R 1 . .
H H6C -0.2021 0.1325 0.3967 0.048 Uiso calc R 1 . .
C C7 0.3072(6) 0.17713(19) -0.1023(4) 0.0273(11) Uani d . 1 . .
H H7A 0.3815 0.2019 -0.0554 0.033 Uiso calc R 1 A .
H H7B 0.3546 0.1690 -0.1837 0.033 Uiso calc R 1 . .
C C8 0.1377(6) 0.19998(19) -0.1269(4) 0.0273(11) Uani d . 1 A .
H H8A 0.0664 0.1770 -0.1818 0.033 Uiso calc R 1 . .
H H8B 0.1450 0.2335 -0.1700 0.033 Uiso calc R 1 . .
C C9 0.1887(6) 0.07605(19) -0.1249(4) 0.0286(11) Uani d . 1 . .
H H9A 0.2509 0.0755 -0.2011 0.043 Uiso calc R 1 A .
H H9B 0.0757 0.0881 -0.1473 0.043 Uiso calc R 1 . .
H H9C 0.1848 0.0415 -0.0894 0.043 Uiso calc R 1 . .
C C10 0.5051(6) 0.1013(2) 0.0067(5) 0.0287(11) Uani d . 1 . .
H H10A 0.5169 0.0670 0.0435 0.043 Uiso calc R 1 A .
H H10B 0.5664 0.1259 0.0621 0.043 Uiso calc R 1 . .
H H10C 0.5495 0.1016 -0.0771 0.043 Uiso calc R 1 . .
C C11 0.1231(7) 0.27186(18) 0.0718(5) 0.0337(12) Uani d . 1 . .
H H11A 0.0917 0.2959 0.0030 0.051 Uiso calc R 1 A .
H H11B 0.2440 0.2715 0.0876 0.051 Uiso calc R 1 . .
H H11C 0.0725 0.2826 0.1490 0.051 Uiso calc R 1 . .
C C12 -0.1699(6) 0.2108(2) -0.0142(5) 0.0316(12) Uani d . 1 . .
H H12A -0.2282 0.2161 0.0627 0.047 Uiso calc R 1 A .
H H12B -0.2066 0.1785 -0.0545 0.047 Uiso calc R 1 . .
H H12C -0.1944 0.2392 -0.0732 0.047 Uiso calc R 1 . .
Cl Cl3 0.54253(16) 0.09564(5) 0.66427(11) 0.0299(3) Uani d . 1 . .
Cl Cl21 -0.0944(3) 0.08497(11) 0.1146(2) 0.0243(8) Uani d P 0.597(5) A 1
N N11 0.3280(12) 0.1748(4) 0.2417(8) 0.020(2) Uani d P 0.597(5) A 1
O O11 0.4639(12) 0.1916(4) 0.2679(8) 0.051(3) Uani d P 0.597(5) A 1
Cl Cl22 0.3926(7) 0.18470(18) 0.2565(4) 0.0243(8) Uani d P 0.403(5) A 2
N N12 -0.0356(16) 0.0967(5) 0.1383(12) 0.020(2) Uani d P 0.403(5) A 2
O O12 -0.1463(16) 0.0674(6) 0.1024(13) 0.051(3) Uani d P 0.403(5) A 2

loop_
_atom_site_aniso_label
_atom_site_aniso_U_11
_atom_site_aniso_U_22
_atom_site_aniso_U_33
_atom_site_aniso_U_12
_atom_site_aniso_U_13
_atom_site_aniso_U_23
W1 0.01609(10) 0.01170(10) 0.00949(9) 0.00126(7) 0.00396(6) -0.00089(6)
P1 0.0185(6) 0.0143(5) 0.0119(5) 0.0007(4) 0.0024(4) 0.0001(4)
P2 0.0244(6) 0.0205(6) 0.0122(5) -0.0016(5) 0.0078(4) -0.0001(4)
P3 0.0178(6) 0.0186(6) 0.0099(5) 0.0015(4) 0.0046(4) 0.0001(4)
P4 0.0278(7) 0.0147(6) 0.0184(6) 0.0052(5) 0.0066(5) 0.0039(4)
Cl1 0.0477(8) 0.0254(6) 0.0252(6) 0.0177(6) 0.0176(5) 0.0007(5)
C1 0.033(3) 0.019(2) 0.027(3) -0.002(2) 0.008(2) 0.005(2)
C2 0.029(3) 0.032(3) 0.017(2) -0.003(2) 0.0082(19) 0.0006(19)
C3 0.021(2) 0.037(3) 0.022(2) 0.007(2) -0.0004(19) 0.004(2)
C4 0.051(3) 0.017(2) 0.025(3) 0.006(2) -0.001(2) -0.0013(19)
C5 0.054(4) 0.032(3) 0.021(2) -0.004(3) 0.003(2) -0.006(2)
C6 0.027(3) 0.037(3) 0.035(3) 0.001(2) 0.016(2) 0.006(2)
C7 0.035(3) 0.027(3) 0.022(2) -0.002(2) 0.011(2) 0.000(2)
C8 0.041(3) 0.024(3) 0.017(2) 0.006(2) 0.004(2) 0.0076(19)
C9 0.038(3) 0.030(3) 0.017(2) 0.001(2) 0.001(2) -0.001(2)
C10 0.023(2) 0.040(3) 0.025(2) 0.005(2) 0.0107(19) 0.002(2)
C11 0.053(3) 0.014(2) 0.035(3) -0.001(2) 0.009(2) 0.003(2)
C12 0.031(3) 0.031(3) 0.033(3) 0.011(2) 0.004(2) 0.012(2)
Cl3 0.0378(7) 0.0303(7) 0.0229(6) 0.0086(5) 0.0107(5) 0.0059(5)
Cl21 0.016(2) 0.0332(14) 0.0231(12) 0.0016(14) -0.0007(12) -0.0017(10)
N11 0.010(5) 0.034(4) 0.017(4) -0.002(4) 0.004(3) -0.002(3)
O11 0.027(5) 0.073(5) 0.052(4) -0.004(4) -0.006(4) -0.018(4)
Cl22 0.016(2) 0.0332(14) 0.0231(12) 0.0016(14) -0.0007(12) -0.0017(10)
N12 0.010(5) 0.034(4) 0.017(4) -0.002(4) 0.004(3) -0.002(3)
O12 0.027(5) 0.073(5) 0.052(4) -0.004(4) -0.006(4) -0.018(4)

loop_
_atom_type_symbol
_atom_type_description
_atom_type_scat_dispersion_real
_atom_type_scat_dispersion_imag
_atom_type_scat_source
C C 0.0033 0.0016 'International Tables Vol C Tables 4.2.6.8 and 6.1.1.4'
H H 0.0000 0.0000 'International Tables Vol C Tables 4.2.6.8 and 6.1.1.4'
Cl Cl 0.1484 0.1585 'International Tables Vol C Tables 4.2.6.8 and 6.1.1.4'
N N 0.0061 0.0033 'International Tables Vol C Tables 4.2.6.8 and 6.1.1.4'
O O 0.0106 0.0060 'International Tables Vol C Tables 4.2.6.8 and 6.1.1.4'
P P 0.1023 0.0942 'International Tables Vol C Tables 4.2.6.8 and 6.1.1.4'
W W -0.8490 6.8722 'International Tables Vol C Tables 4.2.6.8 and 6.1.1.4'

loop_
_geom_angle_atom_site_label_1
_geom_angle_atom_site_label_2
_geom_angle_atom_site_label_3
_geom_angle
_geom_angle_publ_flag
N11 W1 N12 174.8(4) no
N11 W1 Cl21 175.3(3) no
N12 W1 Cl22 173.3(5) no
Cl22 W1 Cl21 173.87(10) no
N11 W1 Cl1 90.8(3) no
N12 W1 Cl1 94.1(4) no
Cl21 W1 Cl1 93.84(7) no
Cl22 W1 Cl1 92.29(11) no
N11 W1 P3 85.1(2) no
N12 W1 P3 92.0(4) no
Cl22 W1 P3 84.12(11) no
Cl21 W1 P3 91.00(6) no
Cl1 W1 P3 141.64(4) no
N11 W1 P1 93.0(3) no
N12 W1 P1 82.1(4) no
Cl22 W1 P1 91.76(11) no
Cl21 W1 P1 83.48(6) no
Cl1 W1 P1 141.86(4) no
P1 W1 P2 73.07(4) y
P1 W1 P3 76.49(3) y
N11 W1 P2 93.0(3) no
N12 W1 P2 87.2(4) no
Cl22 W1 P2 93.34(11) no
Cl21 W1 P2 88.97(6) no
Cl1 W1 P2 68.84(4) y
P3 W1 P2 149.37(4) no
N11 W1 P4 90.9(3) no
N12 W1 P4 92.5(4) no
Cl22 W1 P4 91.62(11) no
Cl21 W1 P4 90.52(7) no
Cl1 W1 P4 68.56(4) y
P3 W1 P4 73.37(4) y
P1 W1 P4 149.15(3) no
P2 W1 P4 137.26(4) no
C3 P1 C4 106.5(2) no
C3 P1 C1 102.2(2) no
C4 P1 C1 97.9(2) no
C3 P1 W1 116.09(17) no
C4 P1 W1 121.42(16) no
C1 P1 W1 109.64(16) no
C5 P2 C6 106.4(3) no
C5 P2 C2 103.5(2) no
C6 P2 C2 101.7(2) no
C5 P2 W1 116.77(18) no
C6 P2 W1 111.95(17) no
C2 P2 W1 114.95(15) no
C10 P3 C9 107.0(2) no
C10 P3 C7 98.5(2) no
C9 P3 C7 101.3(2) no
C10 P3 W1 119.33(16) no
C9 P3 W1 117.72(17) no
C7 P3 W1 109.79(16) no
C12 P4 C11 108.6(3) no
C12 P4 C8 103.1(2) no
C11 P4 C8 101.6(2) no
C12 P4 W1 114.33(17) no
C11 P4 W1 113.81(17) no
C8 P4 W1 114.16(15) no
C2 C1 P1 108.2(3) no
C2 C1 H1A 110.1 no
P1 C1 H1A 110.1 no
C2 C1 H1B 110.1 no
P1 C1 H1B 110.1 no
H1A C1 H1B 108.4 no
C1 C2 P2 106.9(3) no
C1 C2 H2A 110.3 no
P2 C2 H2A 110.3 no
C1 C2 H2B 110.3 no
P2 C2 H2B 110.3 no
H2A C2 H2B 108.6 no
P1 C3 H3A 109.5 no
P1 C3 H3B 109.5 no
H3A C3 H3B 109.5 no
P1 C3 H3C 109.5 no
H3A C3 H3C 109.5 no
H3B C3 H3C 109.5 no
P1 C4 H4A 109.5 no
P1 C4 H4B 109.5 no
H4A C4 H4B 109.5 no
P1 C4 H4C 109.5 no
H4A C4 H4C 109.5 no
H4B C4 H4C 109.5 no
P2 C5 H5A 109.5 no
P2 C5 H5B 109.5 no
H5A C5 H5B 109.5 no
P2 C5 H5C 109.5 no
H5A C5 H5C 109.5 no
H5B C5 H5C 109.5 no
P2 C6 H6A 109.5 no
P2 C6 H6B 109.5 no
H6A C6 H6B 109.5 no
P2 C6 H6C 109.5 no
H6A C6 H6C 109.5 no
H6B C6 H6C 109.5 no
C8 C7 P3 108.6(3) no
C8 C7 H7A 110.0 no
P3 C7 H7A 110.0 no
C8 C7 H7B 110.0 no
P3 C7 H7B 110.0 no
H7A C7 H7B 108.3 no
C7 C8 P4 107.2(3) no
C7 C8 H8A 110.3 no
P4 C8 H8A 110.3 no
C7 C8 H8B 110.3 no
P4 C8 H8B 110.3 no
H8A C8 H8B 108.5 no
P3 C9 H9A 109.5 no
P3 C9 H9B 109.5 no
H9A C9 H9B 109.5 no
P3 C9 H9C 109.5 no
H9A C9 H9C 109.5 no
H9B C9 H9C 109.5 no
P3 C10 H10A 109.5 no
P3 C10 H10B 109.5 no
H10A C10 H10B 109.5 no
P3 C10 H10C 109.5 no
H10A C10 H10C 109.5 no
H10B C10 H10C 109.5 no
P4 C11 H11A 109.5 no
P4 C11 H11B 109.5 no
H11A C11 H11B 109.5 no
P4 C11 H11C 109.5 no
H11A C11 H11C 109.5 no
H11B C11 H11C 109.5 no
P4 C12 H12A 109.5 no
P4 C12 H12B 109.5 no
H12A C12 H12B 109.5 no
P4 C12 H12C 109.5 no
H12A C12 H12C 109.5 no
H12B C12 H12C 109.5 no
O11 N11 W1 169.1(8) no
O12 N12 W1 176.9(15) no

loop_
_geom_bond_atom_site_label_1
_geom_bond_atom_site_label_2
_geom_bond_distance
_geom_bond_publ_flag
W1 P1 2.5665(11) y
W1 P2 2.5745(11) y
W1 P3 2.5583(11) y
W1 P4 2.5788(11) y
W1 Cl1 2.4935(11) y
W1 Cl21 2.445(3) y
W1 Cl22 2.431(5) y
W1 N11 1.840(11) y
W1 N12 1.845(13) y
N11 O11 1.198(15) no
N12 O12 1.218(17) no
P1 C3 1.805(5) no
P1 C4 1.809(5) no
P1 C1 1.823(5) no
P2 C5 1.803(5) no
P2 C6 1.812(5) no
P2 C2 1.823(5) no
P3 C10 1.796(5) no
P3 C9 1.810(5) no
P3 C7 1.829(5) no
P4 C12 1.812(5) no
P4 C11 1.817(5) no
P4 C8 1.829(5) no
C1 C2 1.525(7) no
C1 H1A 0.9900 no
C1 H1B 0.9900 no
C2 H2A 0.9900 no
C2 H2B 0.9900 no
C3 H3A 0.9800 no
C3 H3B 0.9800 no
C3 H3C 0.9800 no
C4 H4A 0.9800 no
C4 H4B 0.9800 no
C4 H4C 0.9800 no
C5 H5A 0.9800 no
C5 H5B 0.9800 no
C5 H5C 0.9800 no
C6 H6A 0.9800 no
C6 H6B 0.9800 no
C6 H6C 0.9800 no
C7 C8 1.502(7) no
C7 H7A 0.9900 no
C7 H7B 0.9900 no
C8 H8A 0.9900 no
C8 H8B 0.9900 no
C9 H9A 0.9800 no
C9 H9B 0.9800 no
C9 H9C 0.9800 no
C10 H10A 0.9800 no
C10 H10B 0.9800 no
C10 H10C 0.9800 no
C11 H11A 0.9800 no
C11 H11B 0.9800 no
C11 H11C 0.9800 no
C12 H12A 0.9800 no
C12 H12B 0.9800 no
C12 H12C 0.9800 no

loop_
_geom_torsion_atom_site_label_1
_geom_torsion_atom_site_label_2
_geom_torsion_atom_site_label_3
_geom_torsion_atom_site_label_4
_geom_torsion
_geom_torsion_publ_flag
N11 W1 P1 C3 2.3(3) no
N12 W1 P1 C3 -179.4(4) no
Cl22 W1 P1 C3 3.0(2) no
Cl21 W1 P1 C3 179.16(18) no
Cl1 W1 P1 C3 -92.92(18) no
P3 W1 P1 C3 86.56(18) no
P2 W1 P1 C3 -89.93(18) no
P4 W1 P1 C3 99.15(18) no
N11 W1 P1 C4 -129.7(3) no
N12 W1 P1 C4 48.6(5) no
Cl22 W1 P1 C4 -128.9(3) no
Cl21 W1 P1 C4 47.2(2) no
Cl1 W1 P1 C4 135.1(2) no
P3 W1 P1 C4 -45.4(2) no
P2 W1 P1 C4 138.1(2) no
P4 W1 P1 C4 -32.8(2) no
N11 W1 P1 C1 117.5(3) no
N12 W1 P1 C1 -64.3(4) no
Cl22 W1 P1 C1 118.2(2) no
Cl21 W1 P1 C1 -65.69(18) no
Cl1 W1 P1 C1 22.23(19) no
P3 W1 P1 C1 -158.29(17) no
P2 W1 P1 C1 25.23(17) no
P4 W1 P1 C1 -145.69(18) no
N11 W1 P2 C5 30.3(3) no
N12 W1 P2 C5 -154.9(5) no
Cl22 W1 P2 C5 31.7(2) no
Cl21 W1 P2 C5 -153.9(2) no
Cl1 W1 P2 C5 -59.4(2) no
P3 W1 P2 C5 115.8(2) no
P1 W1 P2 C5 122.6(2) no
P4 W1 P2 C5 -64.3(2) no
N11 W1 P2 C6 153.4(3) no
N12 W1 P2 C6 -31.9(5) no
Cl22 W1 P2 C6 154.8(2) no
Cl21 W1 P2 C6 -30.9(2) no
Cl1 W1 P2 C6 63.6(2) no
P3 W1 P2 C6 -121.1(2) no
P1 W1 P2 C6 -114.4(2) no
P4 W1 P2 C6 58.8(2) no
N11 W1 P2 C2 -91.2(3) no
N12 W1 P2 C2 83.6(5) no
Cl22 W1 P2 C2 -89.8(2) no
Cl21 W1 P2 C2 84.53(19) no
Cl1 W1 P2 C2 179.05(18) no
P3 W1 P2 C2 -5.7(2) no
P1 W1 P2 C2 1.03(18) no
P4 W1 P2 C2 174.18(18) no
N11 W1 P3 C10 43.7(3) no
N12 W1 P3 C10 -132.0(5) no
Cl22 W1 P3 C10 42.6(2) no
Cl21 W1 P3 C10 -133.7(2) no
Cl1 W1 P3 C10 128.8(2) no
P1 W1 P3 C10 -50.6(2) no
P2 W1 P3 C10 -44.0(2) no
P4 W1 P3 C10 136.1(2) no
N11 W1 P3 C9 176.1(3) no
N12 W1 P3 C9 0.5(5) no
Cl22 W1 P3 C9 175.1(2) no
Cl21 W1 P3 C9 -1.2(2) no
Cl1 W1 P3 C9 -98.7(2) no
P1 W1 P3 C9 81.82(19) no
P2 W1 P3 C9 88.4(2) no
P4 W1 P3 C9 -91.47(19) no
N11 W1 P3 C7 -68.8(3) no
N12 W1 P3 C7 115.6(5) no
Cl22 W1 P3 C7 -69.9(2) no
Cl21 W1 P3 C7 113.84(19) no
Cl1 W1 P3 C7 16.37(19) no
P1 W1 P3 C7 -163.11(18) no
P2 W1 P3 C7 -156.49(18) no
P4 W1 P3 C7 23.60(18) no
N11 W1 P4 C12 -154.6(3) no
N12 W1 P4 C12 29.4(5) no
Cl22 W1 P4 C12 -155.9(2) no
Cl21 W1 P4 C12 29.8(2) no
Cl1 W1 P4 C12 -64.1(2) no
P3 W1 P4 C12 120.7(2) no
P1 W1 P4 C12 107.9(2) no
P2 W1 P4 C12 -59.2(2) no
N11 W1 P4 C11 -29.1(3) no
N12 W1 P4 C11 154.9(5) no
Cl22 W1 P4 C11 -30.3(2) no
Cl21 W1 P4 C11 155.4(2) no
Cl1 W1 P4 C11 61.5(2) no
P3 W1 P4 C11 -113.7(2) no
P1 W1 P4 C11 -126.5(2) no
P2 W1 P4 C11 66.4(2) no
N11 W1 P4 C8 87.0(3) no
N12 W1 P4 C8 -89.0(4) no
Cl22 W1 P4 C8 85.7(2) no
Cl21 W1 P4 C8 -88.5(2) no
Cl1 W1 P4 C8 177.56(19) no
P3 W1 P4 C8 2.37(19) no
P1 W1 P4 C8 -10.4(2) no
P2 W1 P4 C8 -177.56(19) no
C3 P1 C1 C2 68.8(4) no
C4 P1 C1 C2 177.6(4) no
W1 P1 C1 C2 -54.9(4) no
P1 C1 C2 P2 53.9(4) no
C5 P2 C2 C1 -160.7(3) no
C6 P2 C2 C1 89.0(4) no
W1 P2 C2 C1 -32.2(4) no
C10 P3 C7 C8 -179.3(3) no
C9 P3 C7 C8 71.3(4) no
W1 P3 C7 C8 -53.8(3) no
P3 C7 C8 P4 54.2(4) no
C12 P4 C8 C7 -158.3(3) no
C11 P4 C8 C7 89.3(4) no
W1 P4 C8 C7 -33.7(4) no
Cl22 W1 N11 O11 2(10) no
Cl1 W1 N11 O11 174(4) no
P3 W1 N11 O11 -44(4) no
P1 W1 N11 O11 32(4) no
P2 W1 N11 O11 105(4) no
P4 W1 N11 O11 -118(4) no
